data_4106503
loop_
_publ_author_name
'Thomas W. Myers'
'Louise A. Berben'

_publ_section_title
;
 Countercations Direct One- or Two-Electron Oxidation of an Al(III)
 Complex and Al(III)-Oxo Intermediates Activate C-H Bonds
;
_journal_name_full 'Journal of the American Chemical Society'
_journal_page_first 11865
_journal_page_last 11867
_journal_paper_doi 10.1021/ja203842s
_journal_volume 133
_journal_year 2011
_chemical_formula_sum 'C59 H88 Al N5'
_chemical_formula_weight 894.32
_chemical_name_systematic
; 
 ? 
;
_space_group_IT_number 14
_symmetry_cell_setting monoclinic
_symmetry_space_group_name_Hall '-P 2ybc'
_symmetry_space_group_name_H-M 'P 1 21/c 1'
_atom_sites_solution_hydrogens geom
_atom_sites_solution_primary direct
_atom_sites_solution_secondary difmap
_audit_creation_method SHELXL-97
_cell_angle_alpha 90.00
_cell_angle_beta 94.184(2)
_cell_angle_gamma 90.00
_cell_formula_units_Z 4
_cell_length_a 13.4440(10)
_cell_length_b 12.1181(9)
_cell_length_c 33.736(3)
_cell_measurement_reflns_used 90
_cell_measurement_temperature 100(2)
_cell_measurement_theta_max 28.32
_cell_measurement_theta_min 2.54
_cell_volume 5481.5(8)
_computing_cell_refinement 'Bruker Duo'
_computing_data_collection 'Bruker Duo'
_computing_data_reduction 'Bruker Saint'
_computing_molecular_graphics 'Bruker Shelxtl'
_computing_publication_material 'Bruker Shelxtl'
_computing_structure_refinement 'SHELXL-97 (Sheldrick, 2008)'
_computing_structure_solution 'SHELXS-97 (Sheldrick, 2008)'
_diffrn_ambient_temperature 100(2)
_diffrn_measured_fraction_theta_full 0.995
_diffrn_measured_fraction_theta_max 0.995
_diffrn_measurement_device_type 'CCD area detector'
_diffrn_measurement_method 'phi and omega scans'
_diffrn_radiation_monochromator graphite
_diffrn_radiation_source 'fine-focus sealed tube'
_diffrn_radiation_type MoK\a
_diffrn_radiation_wavelength 0.71073
_diffrn_reflns_av_R_equivalents 0.1483
_diffrn_reflns_av_sigmaI/netI 0.1459
_diffrn_reflns_limit_h_max 17
_diffrn_reflns_limit_h_min -17
_diffrn_reflns_limit_k_max 15
_diffrn_reflns_limit_k_min -15
_diffrn_reflns_limit_l_max 43
_diffrn_reflns_limit_l_min -43
_diffrn_reflns_number 58832
_diffrn_reflns_theta_full 27.61
_diffrn_reflns_theta_max 27.61
_diffrn_reflns_theta_min 1.21
_exptl_absorpt_coefficient_mu 0.077
_exptl_absorpt_correction_T_max 0.992
_exptl_absorpt_correction_T_min 0.978
_exptl_absorpt_correction_type 'numerical Analytical'
_exptl_absorpt_process_details SADABS
_exptl_crystal_colour Purple
_exptl_crystal_density_diffrn 1.084
_exptl_crystal_description Block
_exptl_crystal_F_000 1960
_exptl_crystal_size_max 0.33
_exptl_crystal_size_mid 0.15
_exptl_crystal_size_min 0.12
_refine_diff_density_max 0.659
_refine_diff_density_min -0.574
_refine_diff_density_rms 0.077
_refine_ls_extinction_method none
_refine_ls_goodness_of_fit_ref 1.089
_refine_ls_hydrogen_treatment constr
_refine_ls_matrix_type full
_refine_ls_number_parameters 586
_refine_ls_number_reflns 12666
_refine_ls_number_restraints 0
_refine_ls_restrained_S_all 1.089
_refine_ls_R_factor_all 0.2024
_refine_ls_R_factor_gt 0.0753
_refine_ls_shift/su_max 0.000
_refine_ls_shift/su_mean 0.000
_refine_ls_structure_factor_coef Fsqd
_refine_ls_weighting_details 'calc w=1/[\s^2^(Fo^2^)+(0.1000P)^2^+0.0000P] where P=(Fo^2^+2Fc^2^)/3'
_refine_ls_weighting_scheme calc
_refine_ls_wR_factor_gt 0.1741
_refine_ls_wR_factor_ref 0.2420
_reflns_number_gt 5468
_reflns_number_total 12666
_reflns_threshold_expression >2sigma(I)
_cod_data_source_file ja203842s_si_002_2.cif
_cod_data_source_block twm34
_cod_original_cell_volume 5481.4(7)
_cod_database_code 4106503

loop_
_symmetry_equiv_pos_as_xyz
'x, y, z'
'-x, y+1/2, -z+1/2'
'-x, -y, -z'
'x, -y-1/2, z-1/2'

loop_
_atom_site_label
_atom_site_type_symbol
_atom_site_fract_x
_atom_site_fract_y
_atom_site_fract_z
_atom_site_U_iso_or_equiv
_atom_site_adp_type
_atom_site_occupancy
_atom_site_symmetry_multiplicity
_atom_site_calc_flag
_atom_site_refinement_flags
Al1 Al 0.24050(7) 0.37948(9) 0.13914(3) 0.0238(3) Uani 1 1 d .
N1 N 0.20223(19) 0.5127(2) 0.11713(8) 0.0259(7) Uani 1 1 d .
N2 N 0.1505(2) 0.3118(2) 0.10209(8) 0.0259(7) Uani 1 1 d .
N3 N 0.37155(19) 0.3382(2) 0.14967(8) 0.0245(6) Uani 1 1 d .
N4 N 0.21902(19) 0.3450(2) 0.19143(8) 0.0242(7) Uani 1 1 d .
N5 N 0.8187(2) 0.1462(2) 0.14228(8) 0.0269(7) Uani 1 1 d .
C1 C 0.1245(2) 0.4979(3) 0.08718(10) 0.0290(8) Uani 1 1 d .
H1A H 0.0943 0.5575 0.0738 0.035 Uiso 1 1 calc R
C2 C 0.0963(2) 0.3935(3) 0.07900(10) 0.0260(8) Uani 1 1 d .
C3 C 0.0178(3) 0.3572(4) 0.05055(11) 0.0348(9) Uani 1 1 d .
H3A H -0.0219 0.4095 0.0368 0.042 Uiso 1 1 calc R
C4 C 0.0006(3) 0.2497(3) 0.04350(11) 0.0359(10) Uani 1 1 d .
H4A H -0.0500 0.2278 0.0249 0.043 Uiso 1 1 calc R
C5 C 0.0611(3) 0.1690(3) 0.06493(11) 0.0352(9) Uani 1 1 d .
H5A H 0.0523 0.0941 0.0597 0.042 Uiso 1 1 calc R
C6 C 0.1314(3) 0.2037(3) 0.09298(11) 0.0320(9) Uani 1 1 d .
H6A H 0.1693 0.1503 0.1070 0.038 Uiso 1 1 calc R
C7 C 0.2448(2) 0.6206(3) 0.11980(10) 0.0243(8) Uani 1 1 d .
C8 C 0.2413(2) 0.6837(3) 0.15491(10) 0.0257(8) Uani 1 1 d .
C9 C 0.2816(3) 0.7894(3) 0.15597(11) 0.0306(8) Uani 1 1 d .
H9A H 0.2821 0.8302 0.1793 0.037 Uiso 1 1 calc R
C10 C 0.3208(3) 0.8349(3) 0.12305(12) 0.0356(9) Uani 1 1 d .
H10A H 0.3440 0.9073 0.1239 0.043 Uiso 1 1 calc R
C11 C 0.3255(3) 0.7734(3) 0.08906(12) 0.0365(9) Uani 1 1 d .
H11A H 0.3527 0.8045 0.0671 0.044 Uiso 1 1 calc R
C12 C 0.2904(2) 0.6653(3) 0.08686(10) 0.0290(8) Uani 1 1 d .
C13 C 0.1927(2) 0.6392(3) 0.19083(10) 0.0269(8) Uani 1 1 d .
H13A H 0.1535 0.5741 0.1824 0.032 Uiso 1 1 calc R
C14 C 0.1219(3) 0.7229(3) 0.20781(11) 0.0346(9) Uani 1 1 d .
H14A H 0.0727 0.7453 0.1873 0.052 Uiso 1 1 calc R
H14B H 0.1591 0.7862 0.2175 0.052 Uiso 1 1 calc R
H14C H 0.0894 0.6896 0.2292 0.052 Uiso 1 1 calc R
C15 C 0.2715(3) 0.6030(3) 0.22341(10) 0.0346(9) Uani 1 1 d .
H15A H 0.3158 0.5506 0.2126 0.052 Uiso 1 1 calc R
H15B H 0.2392 0.5697 0.2448 0.052 Uiso 1 1 calc R
H15C H 0.3089 0.6662 0.2331 0.052 Uiso 1 1 calc R
C16 C 0.3037(3) 0.5993(3) 0.04961(11) 0.0355(9) Uani 1 1 d .
H16A H 0.2778 0.5250 0.0539 0.043 Uiso 1 1 calc R
C17 C 0.2438(3) 0.6478(4) 0.01344(11) 0.0488(12) Uani 1 1 d .
H17A H 0.1750 0.6541 0.0190 0.073 Uiso 1 1 calc R
H17B H 0.2494 0.6003 -0.0091 0.073 Uiso 1 1 calc R
H17C H 0.2695 0.7195 0.0077 0.073 Uiso 1 1 calc R
C18 C 0.4143(3) 0.5878(4) 0.04204(12) 0.0444(11) Uani 1 1 d .
H18A H 0.4500 0.5572 0.0652 0.067 Uiso 1 1 calc R
H18B H 0.4411 0.6591 0.0365 0.067 Uiso 1 1 calc R
H18C H 0.4210 0.5398 0.0197 0.067 Uiso 1 1 calc R
C19 C 0.3882(3) 0.3027(3) 0.18979(10) 0.0274(8) Uani 1 1 d .
H19A H 0.4505 0.2788 0.2002 0.033 Uiso 1 1 calc R
C20 C 0.3084(2) 0.3056(3) 0.21207(10) 0.0251(8) Uani 1 1 d .
C21 C 0.3050(3) 0.2728(3) 0.25271(10) 0.0305(8) Uani 1 1 d .
H21A H 0.3624 0.2457 0.2664 0.037 Uiso 1 1 calc R
C22 C 0.2204(3) 0.2805(3) 0.27151(11) 0.0349(9) Uani 1 1 d .
H22A H 0.2194 0.2588 0.2979 0.042 Uiso 1 1 calc R
C23 C 0.1311(3) 0.3227(3) 0.25038(11) 0.0329(9) Uani 1 1 d .
H23A H 0.0723 0.3298 0.2631 0.040 Uiso 1 1 calc R
C24 C 0.1346(3) 0.3515(3) 0.21210(11) 0.0283(8) Uani 1 1 d .
H24A H 0.0764 0.3775 0.1987 0.034 Uiso 1 1 calc R
C25 C 0.4588(2) 0.3555(3) 0.12869(10) 0.0262(8) Uani 1 1 d .
C26 C 0.5323(2) 0.4317(3) 0.14270(10) 0.0264(8) Uani 1 1 d .
C27 C 0.6152(2) 0.4486(3) 0.12123(11) 0.0310(9) Uani 1 1 d .
H27A H 0.6644 0.4977 0.1308 0.037 Uiso 1 1 calc R
C28 C 0.6259(3) 0.3940(3) 0.08592(11) 0.0339(9) Uani 1 1 d .
H28A H 0.6812 0.4073 0.0716 0.041 Uiso 1 1 calc R
C29 C 0.5540(3) 0.3193(3) 0.07194(11) 0.0322(9) Uani 1 1 d .
H29A H 0.5612 0.2829 0.0481 0.039 Uiso 1 1 calc R
C30 C 0.4712(2) 0.2978(3) 0.09297(10) 0.0276(8) Uani 1 1 d .
C31 C 0.5205(3) 0.5039(3) 0.17912(10) 0.0298(8) Uani 1 1 d .
H31A H 0.4576 0.4835 0.1901 0.036 Uiso 1 1 calc R
C32 C 0.5140(3) 0.6258(3) 0.16784(12) 0.0383(10) Uani 1 1 d .
H32A H 0.4610 0.6363 0.1475 0.058 Uiso 1 1 calc R
H32B H 0.5760 0.6490 0.1581 0.058 Uiso 1 1 calc R
H32C H 0.5008 0.6687 0.1908 0.058 Uiso 1 1 calc R
C33 C 0.6044(3) 0.4840(4) 0.21151(11) 0.0390(10) Uani 1 1 d .
H33A H 0.6071 0.4070 0.2181 0.059 Uiso 1 1 calc R
H33B H 0.5917 0.5262 0.2347 0.059 Uiso 1 1 calc R
H33C H 0.6668 0.5065 0.2020 0.059 Uiso 1 1 calc R
C34 C 0.3941(3) 0.2148(3) 0.07623(11) 0.0323(9) Uani 1 1 d .
H34A H 0.3467 0.2020 0.0965 0.039 Uiso 1 1 calc R
C35 C 0.3359(3) 0.2611(4) 0.03934(12) 0.0428(10) Uani 1 1 d .
H35A H 0.3071 0.3309 0.0457 0.064 Uiso 1 1 calc R
H35B H 0.2838 0.2106 0.0307 0.064 Uiso 1 1 calc R
H35C H 0.3801 0.2710 0.0185 0.064 Uiso 1 1 calc R
C36 C 0.4404(3) 0.1030(3) 0.06635(12) 0.0435(10) Uani 1 1 d .
H36A H 0.4769 0.0743 0.0896 0.065 Uiso 1 1 calc R
H36B H 0.4848 0.1127 0.0456 0.065 Uiso 1 1 calc R
H36C H 0.3885 0.0522 0.0577 0.065 Uiso 1 1 calc R
C37 C 0.8880(3) 0.0984(3) 0.17543(10) 0.0309(9) Uani 1 1 d .
H37A H 0.8783 0.1391 0.1996 0.037 Uiso 1 1 calc R
H37B H 0.8681 0.0227 0.1798 0.037 Uiso 1 1 calc R
C38 C 0.9982(3) 0.0994(3) 0.16875(11) 0.0318(9) Uani 1 1 d .
H38A H 1.0201 0.1747 0.1652 0.038 Uiso 1 1 calc R
H38B H 1.0095 0.0584 0.1448 0.038 Uiso 1 1 calc R
C39 C 1.0582(3) 0.0481(3) 0.20393(12) 0.0370(9) Uani 1 1 d .
H39A H 1.0478 0.0905 0.2277 0.044 Uiso 1 1 calc R
H39B H 1.0343 -0.0263 0.2080 0.044 Uiso 1 1 calc R
C40 C 1.1688(3) 0.0441(3) 0.19801(13) 0.0414(10) Uani 1 1 d .
H40A H 1.2036 0.0112 0.2209 0.062 Uiso 1 1 calc R
H40B H 1.1931 0.1177 0.1945 0.062 Uiso 1 1 calc R
H40C H 1.1797 0.0009 0.1749 0.062 Uiso 1 1 calc R
C41 C 0.8204(3) 0.0715(3) 0.10624(11) 0.0342(9) Uani 1 1 d .
H41A H 0.8070 -0.0034 0.1145 0.041 Uiso 1 1 calc R
H41B H 0.8872 0.0726 0.0971 0.041 Uiso 1 1 calc R
C42 C 0.7468(3) 0.1010(4) 0.07131(11) 0.0429(10) Uani 1 1 d .
H42A H 0.6811 0.1114 0.0808 0.052 Uiso 1 1 calc R
H42B H 0.7668 0.1700 0.0597 0.052 Uiso 1 1 calc R
C43 C 0.7415(4) 0.0114(4) 0.03958(13) 0.0563(13) Uani 1 1 d .
H43A H 0.7296 -0.0589 0.0522 0.068 Uiso 1 1 calc R
H43B H 0.6849 0.0263 0.0209 0.068 Uiso 1 1 calc R
C44 C 0.8308(3) 0.0016(4) 0.01756(14) 0.0576(13) Uani 1 1 d .
H44A H 0.8215 -0.0564 -0.0017 0.086 Uiso 1 1 calc R
H44B H 0.8872 -0.0154 0.0357 0.086 Uiso 1 1 calc R
H44C H 0.8424 0.0700 0.0043 0.086 Uiso 1 1 calc R
C45 C 0.7147(3) 0.1535(3) 0.15696(11) 0.0315(9) Uani 1 1 d .
H45A H 0.7188 0.1954 0.1815 0.038 Uiso 1 1 calc R
H45B H 0.6729 0.1949 0.1376 0.038 Uiso 1 1 calc R
C46 C 0.6637(3) 0.0450(3) 0.16433(12) 0.0350(9) Uani 1 1 d .
H46A H 0.7049 0.0017 0.1833 0.042 Uiso 1 1 calc R
H46B H 0.6551 0.0036 0.1397 0.042 Uiso 1 1 calc R
C47 C 0.5626(3) 0.0654(3) 0.18034(11) 0.0349(9) Uani 1 1 d .
H47A H 0.5715 0.1103 0.2041 0.042 Uiso 1 1 calc R
H47B H 0.5211 0.1063 0.1608 0.042 Uiso 1 1 calc R
C48 C 0.5100(3) -0.0409(4) 0.19012(13) 0.0479(11) Uani 1 1 d .
H48A H 0.4467 -0.0239 0.2001 0.072 Uiso 1 1 calc R
H48B H 0.5502 -0.0810 0.2099 0.072 Uiso 1 1 calc R
H48C H 0.4997 -0.0850 0.1665 0.072 Uiso 1 1 calc R
C49 C 0.8522(3) 0.2604(3) 0.13096(10) 0.0299(8) Uani 1 1 d .
H49A H 0.9168 0.2540 0.1200 0.036 Uiso 1 1 calc R
H49B H 0.8057 0.2883 0.1100 0.036 Uiso 1 1 calc R
C50 C 0.8607(3) 0.3446(3) 0.16399(10) 0.0296(8) Uani 1 1 d .
H50A H 0.9053 0.3173 0.1857 0.036 Uiso 1 1 calc R
H50B H 0.7957 0.3566 0.1740 0.036 Uiso 1 1 calc R
C51 C 0.9008(3) 0.4532(3) 0.14861(11) 0.0316(9) Uani 1 1 d .
H51A H 0.9661 0.4407 0.1390 0.038 Uiso 1 1 calc R
H51B H 0.8569 0.4789 0.1264 0.038 Uiso 1 1 calc R
C52 C 0.9087(3) 0.5413(3) 0.18034(12) 0.0383(10) Uani 1 1 d .
H52A H 0.9341 0.6080 0.1695 0.057 Uiso 1 1 calc R
H52B H 0.9532 0.5168 0.2021 0.057 Uiso 1 1 calc R
H52C H 0.8440 0.5550 0.1896 0.057 Uiso 1 1 calc R
C53 C 1.0311(4) 0.8204(4) 0.09430(17) 0.0706(16) Uani 1 1 d .
H53A H 1.0379 0.8577 0.1195 0.106 Uiso 1 1 calc R
H53B H 1.0399 0.8723 0.0733 0.106 Uiso 1 1 calc R
H53C H 1.0807 0.7635 0.0937 0.106 Uiso 1 1 calc R
C54 C 0.9291(3) 0.7698(4) 0.08857(13) 0.0470(11) Uani 1 1 d .
C55 C 0.9014(5) 0.7116(4) 0.05448(14) 0.0658(15) Uani 1 1 d .
H55A H 0.9471 0.7017 0.0354 0.079 Uiso 1 1 calc R
C56 C 0.8060(6) 0.6672(5) 0.04812(18) 0.086(2) Uani 1 1 d .
H56A H 0.7883 0.6270 0.0252 0.104 Uiso 1 1 calc R
C57 C 0.7371(5) 0.6840(5) 0.0766(2) 0.0818(19) Uani 1 1 d .
H57A H 0.6721 0.6580 0.0725 0.098 Uiso 1 1 calc R
C58 C 0.7668(4) 0.7392(5) 0.11051(17) 0.0672(15) Uani 1 1 d .
H58A H 0.7221 0.7487 0.1300 0.081 Uiso 1 1 calc R
C59 C 0.8605(4) 0.7807(4) 0.11650(13) 0.0508(12) Uani 1 1 d .
H59A H 0.8786 0.8174 0.1401 0.061 Uiso 1 1 calc R

loop_
_atom_site_aniso_label
_atom_site_aniso_U_11
_atom_site_aniso_U_22
_atom_site_aniso_U_33
_atom_site_aniso_U_23
_atom_site_aniso_U_13
_atom_site_aniso_U_12
Al1 0.0256(5) 0.0273(6) 0.0184(5) -0.0003(5) 0.0013(4) 0.0002(4)
N1 0.0241(15) 0.0351(18) 0.0183(15) -0.0016(13) 0.0010(12) 0.0010(12)
N2 0.0309(16) 0.0258(17) 0.0208(16) -0.0035(13) 0.0004(12) -0.0001(13)
N3 0.0267(15) 0.0298(17) 0.0171(15) 0.0030(13) 0.0028(11) 0.0006(12)
N4 0.0239(15) 0.0259(17) 0.0229(16) 0.0007(13) 0.0018(12) -0.0004(12)
N5 0.0305(16) 0.0296(18) 0.0210(15) -0.0017(13) 0.0045(12) 0.0002(13)
C1 0.0260(19) 0.035(2) 0.0250(19) 0.0015(17) -0.0020(15) 0.0019(16)
C2 0.0278(18) 0.032(2) 0.0181(18) 0.0015(16) 0.0026(14) 0.0011(15)
C3 0.032(2) 0.051(3) 0.0212(19) 0.0007(18) -0.0033(15) -0.0059(18)
C4 0.034(2) 0.049(3) 0.023(2) -0.0057(19) -0.0022(16) -0.0124(19)
C5 0.041(2) 0.038(2) 0.028(2) -0.0063(18) 0.0072(17) -0.0120(18)
C6 0.032(2) 0.037(2) 0.028(2) -0.0033(17) 0.0057(16) -0.0018(17)
C7 0.0243(18) 0.025(2) 0.0235(18) 0.0040(15) -0.0009(14) 0.0001(14)
C8 0.0268(18) 0.028(2) 0.0224(18) 0.0045(16) 0.0006(14) 0.0025(15)
C9 0.033(2) 0.029(2) 0.029(2) 0.0020(17) 0.0020(16) 0.0005(16)
C10 0.045(2) 0.026(2) 0.036(2) 0.0074(18) 0.0061(18) -0.0054(17)
C11 0.037(2) 0.040(2) 0.032(2) 0.0101(19) 0.0055(17) -0.0018(18)
C12 0.0275(19) 0.036(2) 0.0233(19) 0.0058(17) 0.0034(15) 0.0027(16)
C13 0.0309(19) 0.027(2) 0.0230(19) -0.0011(15) 0.0020(15) 0.0007(15)
C14 0.039(2) 0.032(2) 0.034(2) -0.0014(18) 0.0072(17) 0.0019(17)
C15 0.037(2) 0.043(3) 0.023(2) 0.0022(18) 0.0010(16) 0.0005(18)
C16 0.039(2) 0.046(3) 0.0216(19) 0.0026(18) 0.0069(16) 0.0030(18)
C17 0.053(3) 0.071(3) 0.022(2) 0.006(2) -0.0006(18) 0.010(2)
C18 0.043(2) 0.052(3) 0.040(3) 0.003(2) 0.0125(19) 0.007(2)
C19 0.0246(18) 0.033(2) 0.0244(19) 0.0035(16) -0.0020(14) 0.0043(15)
C20 0.0271(19) 0.028(2) 0.0200(18) 0.0012(15) 0.0012(14) 0.0007(15)
C21 0.035(2) 0.032(2) 0.0234(19) 0.0062(17) -0.0016(16) -0.0008(16)
C22 0.048(2) 0.036(2) 0.022(2) 0.0034(17) 0.0077(17) -0.0022(18)
C23 0.033(2) 0.032(2) 0.035(2) 0.0013(18) 0.0117(17) 0.0004(17)
C24 0.0282(19) 0.028(2) 0.029(2) -0.0005(16) 0.0040(15) -0.0001(15)
C25 0.0276(19) 0.030(2) 0.0215(18) 0.0019(16) 0.0010(14) 0.0064(15)
C26 0.0249(18) 0.030(2) 0.0239(19) 0.0053(16) -0.0004(14) 0.0032(15)
C27 0.0233(19) 0.038(2) 0.032(2) 0.0029(18) 0.0022(15) 0.0000(16)
C28 0.027(2) 0.049(3) 0.027(2) 0.0050(18) 0.0093(15) 0.0054(18)
C29 0.035(2) 0.041(2) 0.0213(19) 0.0007(17) 0.0046(16) 0.0046(17)
C30 0.0261(19) 0.036(2) 0.0208(18) 0.0009(16) 0.0021(14) 0.0001(15)
C31 0.0290(19) 0.036(2) 0.025(2) -0.0018(17) 0.0027(15) -0.0008(16)
C32 0.038(2) 0.035(2) 0.042(2) -0.0072(19) 0.0033(18) -0.0006(18)
C33 0.038(2) 0.051(3) 0.027(2) -0.0050(19) -0.0019(17) 0.0032(19)
C34 0.034(2) 0.039(2) 0.024(2) -0.0044(17) 0.0013(15) -0.0008(17)
C35 0.046(2) 0.048(3) 0.033(2) -0.002(2) -0.0051(18) 0.000(2)
C36 0.049(3) 0.045(3) 0.037(2) -0.004(2) 0.0026(19) 0.001(2)
C37 0.039(2) 0.031(2) 0.0227(19) 0.0041(16) 0.0023(16) 0.0015(16)
C38 0.034(2) 0.031(2) 0.031(2) 0.0014(17) 0.0043(16) 0.0039(16)
C39 0.040(2) 0.033(2) 0.038(2) 0.0069(19) 0.0016(17) 0.0022(18)
C40 0.039(2) 0.033(2) 0.051(3) 0.001(2) -0.0030(19) 0.0003(18)
C41 0.043(2) 0.034(2) 0.026(2) -0.0050(17) 0.0065(17) 0.0053(17)
C42 0.059(3) 0.043(3) 0.026(2) -0.0059(19) -0.0015(19) 0.002(2)
C43 0.078(3) 0.052(3) 0.039(3) -0.005(2) 0.006(2) -0.006(3)
C44 0.062(3) 0.053(3) 0.059(3) -0.014(3) 0.009(2) -0.007(2)
C45 0.032(2) 0.037(2) 0.026(2) -0.0020(17) 0.0034(15) 0.0021(16)
C46 0.036(2) 0.037(2) 0.032(2) -0.0034(18) 0.0013(16) -0.0027(17)
C47 0.032(2) 0.044(3) 0.029(2) -0.0010(18) 0.0014(16) -0.0014(17)
C48 0.042(2) 0.054(3) 0.047(3) 0.002(2) 0.005(2) -0.011(2)
C49 0.031(2) 0.032(2) 0.026(2) 0.0024(17) 0.0012(15) 0.0015(16)
C50 0.030(2) 0.033(2) 0.026(2) -0.0028(17) 0.0038(15) -0.0017(16)
C51 0.030(2) 0.035(2) 0.030(2) 0.0004(17) -0.0007(16) -0.0024(16)
C52 0.035(2) 0.035(2) 0.044(3) 0.000(2) 0.0011(18) -0.0007(17)
C53 0.061(3) 0.069(4) 0.082(4) 0.017(3) 0.005(3) 0.021(3)
C54 0.065(3) 0.041(3) 0.036(3) 0.008(2) 0.007(2) 0.016(2)
C55 0.106(5) 0.056(3) 0.035(3) 0.001(2) 0.003(3) 0.028(3)
C56 0.144(6) 0.053(4) 0.054(4) 0.000(3) -0.042(4) 0.009(4)
C57 0.085(4) 0.061(4) 0.095(5) 0.034(4) -0.026(4) -0.020(3)
C58 0.074(4) 0.066(4) 0.062(4) 0.028(3) 0.006(3) -0.006(3)
C59 0.070(3) 0.047(3) 0.036(3) 0.008(2) 0.008(2) 0.008(2)

loop_
_atom_type_symbol
_atom_type_description
_atom_type_scat_dispersion_real
_atom_type_scat_dispersion_imag
_atom_type_scat_source
C C 0.0033 0.0016 'International Tables Vol C Tables 4.2.6.8 and 6.1.1.4'
H H 0.0000 0.0000 'International Tables Vol C Tables 4.2.6.8 and 6.1.1.4'
N N 0.0061 0.0033 'International Tables Vol C Tables 4.2.6.8 and 6.1.1.4'
Al Al 0.0645 0.0514 'International Tables Vol C Tables 4.2.6.8 and 6.1.1.4'

loop_
_geom_angle_atom_site_label_1
_geom_angle_atom_site_label_2
_geom_angle_atom_site_label_3
_geom_angle
N1 Al1 N3 123.60(13)
N1 Al1 N4 121.63(13)
N3 Al1 N4 88.19(12)
N1 Al1 N2 88.07(13)
N3 Al1 N2 125.10(13)
N4 Al1 N2 113.55(13)
C1 N1 C7 115.7(3)
C1 N1 Al1 110.5(2)
C7 N1 Al1 133.0(2)
C6 N2 C2 117.6(3)
C6 N2 Al1 132.4(3)
C2 N2 Al1 110.0(2)
C19 N3 C25 116.0(3)
C19 N3 Al1 110.4(2)
C25 N3 Al1 132.3(2)
C24 N4 C20 117.9(3)
C24 N4 Al1 131.3(2)
C20 N4 Al1 110.8(2)
C49 N5 C41 108.7(3)
C49 N5 C37 110.9(3)
C41 N5 C37 108.5(3)
C49 N5 C45 109.1(3)
C41 N5 C45 111.4(3)
C37 N5 C45 108.2(3)
C2 C1 N1 116.7(3)
C2 C1 H1A 121.7
N1 C1 H1A 121.7
C1 C2 N2 114.6(3)
C1 C2 C3 127.2(3)
N2 C2 C3 118.2(3)
C4 C3 C2 121.5(4)
C4 C3 H3A 119.3
C2 C3 H3A 119.3
C3 C4 C5 119.3(3)
C3 C4 H4A 120.3
C5 C4 H4A 120.3
C6 C5 C4 118.8(4)
C6 C5 H5A 120.6
C4 C5 H5A 120.6
C5 C6 N2 124.4(4)
C5 C6 H6A 117.8
N2 C6 H6A 117.8
C8 C7 C12 119.6(3)
C8 C7 N1 120.7(3)
C12 C7 N1 119.7(3)
C9 C8 C7 118.9(3)
C9 C8 C13 119.7(3)
C7 C8 C13 121.3(3)
C10 C9 C8 121.3(4)
C10 C9 H9A 119.4
C8 C9 H9A 119.4
C11 C10 C9 119.9(4)
C11 C10 H10A 120.0
C9 C10 H10A 120.0
C10 C11 C12 121.3(4)
C10 C11 H11A 119.4
C12 C11 H11A 119.4
C11 C12 C7 118.9(3)
C11 C12 C16 118.8(3)
C7 C12 C16 122.3(3)
C8 C13 C14 112.3(3)
C8 C13 C15 111.0(3)
C14 C13 C15 109.7(3)
C8 C13 H13A 107.9
C14 C13 H13A 107.9
C15 C13 H13A 107.9
C13 C14 H14A 109.5
C13 C14 H14B 109.5
H14A C14 H14B 109.5
C13 C14 H14C 109.5
H14A C14 H14C 109.5
H14B C14 H14C 109.5
C13 C15 H15A 109.5
C13 C15 H15B 109.5
H15A C15 H15B 109.5
C13 C15 H15C 109.5
H15A C15 H15C 109.5
H15B C15 H15C 109.5
C12 C16 C17 111.9(3)
C12 C16 C18 111.2(3)
C17 C16 C18 111.2(3)
C12 C16 H16A 107.4
C17 C16 H16A 107.4
C18 C16 H16A 107.4
C16 C17 H17A 109.5
C16 C17 H17B 109.5
H17A C17 H17B 109.5
C16 C17 H17C 109.5
H17A C17 H17C 109.5
H17B C17 H17C 109.5
C16 C18 H18A 109.5
C16 C18 H18B 109.5
H18A C18 H18B 109.5
C16 C18 H18C 109.5
H18A C18 H18C 109.5
H18B C18 H18C 109.5
C20 C19 N3 116.3(3)
C20 C19 H19A 121.8
N3 C19 H19A 121.8
C19 C20 N4 114.3(3)
C19 C20 C21 127.3(3)
N4 C20 C21 118.4(3)
C22 C21 C20 121.3(3)
C22 C21 H21A 119.3
C20 C21 H21A 119.3
C21 C22 C23 119.5(3)
C21 C22 H22A 120.2
C23 C22 H22A 120.2
C24 C23 C22 118.7(3)
C24 C23 H23A 120.6
C22 C23 H23A 120.6
C23 C24 N4 124.1(3)
C23 C24 H24A 117.9
N4 C24 H24A 117.9
C26 C25 C30 119.1(3)
C26 C25 N3 120.7(3)
C30 C25 N3 120.1(3)
C27 C26 C25 119.5(3)
C27 C26 C31 118.0(3)
C25 C26 C31 122.3(3)
C28 C27 C26 121.2(3)
C28 C27 H27A 119.4
C26 C27 H27A 119.4
C27 C28 C29 119.6(3)
C27 C28 H28A 120.2
C29 C28 H28A 120.2
C28 C29 C30 121.1(3)
C28 C29 H29A 119.5
C30 C29 H29A 119.5
C29 C30 C25 119.5(3)
C29 C30 C34 119.0(3)
C25 C30 C34 121.5(3)
C26 C31 C32 111.2(3)
C26 C31 C33 111.8(3)
C32 C31 C33 110.9(3)
C26 C31 H31A 107.6
C32 C31 H31A 107.6
C33 C31 H31A 107.6
C31 C32 H32A 109.5
C31 C32 H32B 109.5
H32A C32 H32B 109.5
C31 C32 H32C 109.5
H32A C32 H32C 109.5
H32B C32 H32C 109.5
C31 C33 H33A 109.5
C31 C33 H33B 109.5
H33A C33 H33B 109.5
C31 C33 H33C 109.5
H33A C33 H33C 109.5
H33B C33 H33C 109.5
C30 C34 C35 110.8(3)
C30 C34 C36 112.7(3)
C35 C34 C36 109.8(3)
C30 C34 H34A 107.8
C35 C34 H34A 107.8
C36 C34 H34A 107.8
C34 C35 H35A 109.5
C34 C35 H35B 109.5
H35A C35 H35B 109.5
C34 C35 H35C 109.5
H35A C35 H35C 109.5
H35B C35 H35C 109.5
C34 C36 H36A 109.5
C34 C36 H36B 109.5
H36A C36 H36B 109.5
C34 C36 H36C 109.5
H36A C36 H36C 109.5
H36B C36 H36C 109.5
C38 C37 N5 116.2(3)
C38 C37 H37A 108.2
N5 C37 H37A 108.2
C38 C37 H37B 108.2
N5 C37 H37B 108.2
H37A C37 H37B 107.4
C37 C38 C39 110.5(3)
C37 C38 H38A 109.5
C39 C38 H38A 109.5
C37 C38 H38B 109.5
C39 C38 H38B 109.5
H38A C38 H38B 108.1
C40 C39 C38 112.4(3)
C40 C39 H39A 109.1
C38 C39 H39A 109.1
C40 C39 H39B 109.1
C38 C39 H39B 109.1
H39A C39 H39B 107.9
C39 C40 H40A 109.5
C39 C40 H40B 109.5
H40A C40 H40B 109.5
C39 C40 H40C 109.5
H40A C40 H40C 109.5
H40B C40 H40C 109.5
N5 C41 C42 115.6(3)
N5 C41 H41A 108.4
C42 C41 H41A 108.4
N5 C41 H41B 108.4
C42 C41 H41B 108.4
H41A C41 H41B 107.4
C43 C42 C41 111.8(4)
C43 C42 H42A 109.3
C41 C42 H42A 109.3
C43 C42 H42B 109.3
C41 C42 H42B 109.3
H42A C42 H42B 107.9
C44 C43 C42 114.7(4)
C44 C43 H43A 108.6
C42 C43 H43A 108.6
C44 C43 H43B 108.6
C42 C43 H43B 108.6
H43A C43 H43B 107.6
C43 C44 H44A 109.5
C43 C44 H44B 109.5
H44A C44 H44B 109.5
C43 C44 H44C 109.5
H44A C44 H44C 109.5
H44B C44 H44C 109.5
C46 C45 N5 116.3(3)
C46 C45 H45A 108.2
N5 C45 H45A 108.2
C46 C45 H45B 108.2
N5 C45 H45B 108.2
H45A C45 H45B 107.4
C45 C46 C47 110.2(3)
C45 C46 H46A 109.6
C47 C46 H46A 109.6
C45 C46 H46B 109.6
C47 C46 H46B 109.6
H46A C46 H46B 108.1
C48 C47 C46 112.5(3)
C48 C47 H47A 109.1
C46 C47 H47A 109.1
C48 C47 H47B 109.1
C46 C47 H47B 109.1
H47A C47 H47B 107.8
C47 C48 H48A 109.5
C47 C48 H48B 109.5
H48A C48 H48B 109.5
C47 C48 H48C 109.5
H48A C48 H48C 109.5
H48B C48 H48C 109.5
C50 C49 N5 116.1(3)
C50 C49 H49A 108.3
N5 C49 H49A 108.3
C50 C49 H49B 108.3
N5 C49 H49B 108.3
H49A C49 H49B 107.4
C49 C50 C51 110.0(3)
C49 C50 H50A 109.7
C51 C50 H50A 109.7
C49 C50 H50B 109.7
C51 C50 H50B 109.7
H50A C50 H50B 108.2
C52 C51 C50 112.1(3)
C52 C51 H51A 109.2
C50 C51 H51A 109.2
C52 C51 H51B 109.2
C50 C51 H51B 109.2
H51A C51 H51B 107.9
C51 C52 H52A 109.5
C51 C52 H52B 109.5
H52A C52 H52B 109.5
C51 C52 H52C 109.5
H52A C52 H52C 109.5
H52B C52 H52C 109.5
C54 C53 H53A 109.5
C54 C53 H53B 109.5
H53A C53 H53B 109.5
C54 C53 H53C 109.5
H53A C53 H53C 109.5
H53B C53 H53C 109.5
C59 C54 C55 117.9(5)
C59 C54 C53 121.7(4)
C55 C54 C53 120.4(5)
C54 C55 C56 121.1(5)
C54 C55 H55A 119.5
C56 C55 H55A 119.5
C55 C56 C57 119.1(5)
C55 C56 H56A 120.4
C57 C56 H56A 120.4
C58 C57 C56 118.8(6)
C58 C57 H57A 120.6
C56 C57 H57A 120.6
C59 C58 C57 121.3(6)
C59 C58 H58A 119.3
C57 C58 H58A 119.3
C58 C59 C54 121.7(5)
C58 C59 H59A 119.2
C54 C59 H59A 119.2

loop_
_geom_bond_atom_site_label_1
_geom_bond_atom_site_label_2
_geom_bond_distance
Al1 N1 1.834(3)
Al1 N3 1.841(3)
Al1 N4 1.856(3)
Al1 N2 1.865(3)
N1 C1 1.411(4)
N1 C7 1.428(4)
N2 C6 1.366(5)
N2 C2 1.425(4)
N3 C19 1.422(4)
N3 C25 1.429(4)
N4 C24 1.377(4)
N4 C20 1.426(4)
N5 C49 1.513(4)
N5 C41 1.517(4)
N5 C37 1.517(4)
N5 C45 1.519(4)
C1 C2 1.344(5)
C1 H1A 0.9300
C2 C3 1.443(5)
C3 C4 1.341(5)
C3 H3A 0.9300
C4 C5 1.434(5)
C4 H4A 0.9300
C5 C6 1.355(5)
C5 H5A 0.9300
C6 H6A 0.9300
C7 C8 1.413(5)
C7 C12 1.416(5)
C8 C9 1.390(5)
C8 C13 1.517(5)
C9 C10 1.379(5)
C9 H9A 0.9300
C10 C11 1.373(5)
C10 H10A 0.9300
C11 C12 1.392(5)
C11 H11A 0.9300
C12 C16 1.511(5)
C13 C14 1.530(5)
C13 C15 1.534(5)
C13 H13A 0.9800
C14 H14A 0.9600
C14 H14B 0.9600
C14 H14C 0.9600
C15 H15A 0.9600
C15 H15B 0.9600
C15 H15C 0.9600
C16 C17 1.530(5)
C16 C18 1.533(5)
C16 H16A 0.9800
C17 H17A 0.9600
C17 H17B 0.9600
C17 H17C 0.9600
C18 H18A 0.9600
C18 H18B 0.9600
C18 H18C 0.9600
C19 C20 1.355(5)
C19 H19A 0.9300
C20 C21 1.431(5)
C21 C22 1.346(5)
C21 H21A 0.9300
C22 C23 1.444(5)
C22 H22A 0.9300
C23 C24 1.342(5)
C23 H23A 0.9300
C24 H24A 0.9300
C25 C26 1.409(5)
C25 C30 1.414(5)
C26 C27 1.388(5)
C26 C31 1.526(5)
C27 C28 1.380(5)
C27 H27A 0.9300
C28 C29 1.381(5)
C28 H28A 0.9300
C29 C30 1.387(5)
C29 H29A 0.9300
C30 C34 1.523(5)
C31 C32 1.527(5)
C31 C33 1.530(5)
C31 H31A 0.9800
C32 H32A 0.9600
C32 H32B 0.9600
C32 H32C 0.9600
C33 H33A 0.9600
C33 H33B 0.9600
C33 H33C 0.9600
C34 C35 1.528(5)
C34 C36 1.538(5)
C34 H34A 0.9800
C35 H35A 0.9600
C35 H35B 0.9600
C35 H35C 0.9600
C36 H36A 0.9600
C36 H36B 0.9600
C36 H36C 0.9600
C37 C38 1.515(5)
C37 H37A 0.9700
C37 H37B 0.9700
C38 C39 1.518(5)
C38 H38A 0.9700
C38 H38B 0.9700
C39 C40 1.515(5)
C39 H39A 0.9700
C39 H39B 0.9700
C40 H40A 0.9600
C40 H40B 0.9600
C40 H40C 0.9600
C41 C42 1.525(5)
C41 H41A 0.9700
C41 H41B 0.9700
C42 C43 1.522(6)
C42 H42A 0.9700
C42 H42B 0.9700
C43 C44 1.462(6)
C43 H43A 0.9700
C43 H43B 0.9700
C44 H44A 0.9600
C44 H44B 0.9600
C44 H44C 0.9600
C45 C46 1.512(5)
C45 H45A 0.9700
C45 H45B 0.9700
C46 C47 1.518(5)
C46 H46A 0.9700
C46 H46B 0.9700
C47 C48 1.518(5)
C47 H47A 0.9700
C47 H47B 0.9700
C48 H48A 0.9600
C48 H48B 0.9600
C48 H48C 0.9600
C49 C50 1.508(5)
C49 H49A 0.9700
C49 H49B 0.9700
C50 C51 1.528(5)
C50 H50A 0.9700
C50 H50B 0.9700
C51 C52 1.509(5)
C51 H51A 0.9700
C51 H51B 0.9700
C52 H52A 0.9600
C52 H52B 0.9600
C52 H52C 0.9600
C53 C54 1.501(7)
C53 H53A 0.9600
C53 H53B 0.9600
C53 H53C 0.9600
C54 C59 1.372(6)
C54 C55 1.377(6)
C55 C56 1.393(8)
C55 H55A 0.9300
C56 C57 1.398(9)
C56 H56A 0.9300
C57 C58 1.359(8)
C57 H57A 0.9300
C58 C59 1.357(7)
C58 H58A 0.9300
C59 H59A 0.9300

loop_
_geom_torsion_atom_site_label_1
_geom_torsion_atom_site_label_2
_geom_torsion_atom_site_label_3
_geom_torsion_atom_site_label_4
_geom_torsion
N3 Al1 N1 C1 135.7(2)
N4 Al1 N1 C1 -112.9(2)
N2 Al1 N1 C1 3.8(2)
N3 Al1 N1 C7 -32.6(4)
N4 Al1 N1 C7 78.8(3)
N2 Al1 N1 C7 -164.6(3)
N1 Al1 N2 C6 173.5(3)
N3 Al1 N2 C6 42.7(4)
N4 Al1 N2 C6 -62.6(3)
N1 Al1 N2 C2 -3.9(2)
N3 Al1 N2 C2 -134.7(2)
N4 Al1 N2 C2 120.0(2)
N1 Al1 N3 C19 127.8(2)
N4 Al1 N3 C19 0.3(2)
N2 Al1 N3 C19 -117.5(2)
N1 Al1 N3 C25 -37.9(4)
N4 Al1 N3 C25 -165.4(3)
N2 Al1 N3 C25 76.8(4)
N1 Al1 N4 C24 50.3(4)
N3 Al1 N4 C24 179.4(3)
N2 Al1 N4 C24 -52.7(3)
N1 Al1 N4 C20 -129.5(2)
N3 Al1 N4 C20 -0.4(2)
N2 Al1 N4 C20 127.4(2)
C7 N1 C1 C2 167.7(3)
Al1 N1 C1 C2 -2.9(4)
N1 C1 C2 N2 -0.3(4)
N1 C1 C2 C3 178.4(3)
C6 N2 C2 C1 -174.6(3)
Al1 N2 C2 C1 3.3(4)
C6 N2 C2 C3 6.5(4)
Al1 N2 C2 C3 -175.6(2)
C1 C2 C3 C4 176.1(4)
N2 C2 C3 C4 -5.2(5)
C2 C3 C4 C5 0.5(5)
C3 C4 C5 C6 2.7(5)
C4 C5 C6 N2 -1.2(5)
C2 N2 C6 C5 -3.5(5)
Al1 N2 C6 C5 179.2(3)
C1 N1 C7 C8 119.4(3)
Al1 N1 C7 C8 -72.8(4)
C1 N1 C7 C12 -60.3(4)
Al1 N1 C7 C12 107.5(3)
C12 C7 C8 C9 1.2(5)
N1 C7 C8 C9 -178.5(3)
C12 C7 C8 C13 179.7(3)
N1 C7 C8 C13 0.0(5)
C7 C8 C9 C10 2.7(5)
C13 C8 C9 C10 -175.9(3)
C8 C9 C10 C11 -3.6(6)
C9 C10 C11 C12 0.6(6)
C10 C11 C12 C7 3.1(5)
C10 C11 C12 C16 -176.1(3)
C8 C7 C12 C11 -4.0(5)
N1 C7 C12 C11 175.7(3)
C8 C7 C12 C16 175.2(3)
N1 C7 C12 C16 -5.1(5)
C9 C8 C13 C14 46.1(4)
C7 C8 C13 C14 -132.5(3)
C9 C8 C13 C15 -77.2(4)
C7 C8 C13 C15 104.3(4)
C11 C12 C16 C17 -65.1(4)
C7 C12 C16 C17 115.8(4)
C11 C12 C16 C18 60.0(4)
C7 C12 C16 C18 -119.2(4)
C25 N3 C19 C20 168.2(3)
Al1 N3 C19 C20 -0.1(4)
N3 C19 C20 N4 -0.3(5)
N3 C19 C20 C21 178.9(3)
C24 N4 C20 C19 -179.4(3)
Al1 N4 C20 C19 0.5(4)
C24 N4 C20 C21 1.4(5)
Al1 N4 C20 C21 -178.7(3)
C19 C20 C21 C22 179.7(4)
N4 C20 C21 C22 -1.2(5)
C20 C21 C22 C23 0.0(6)
C21 C22 C23 C24 1.1(6)
C22 C23 C24 N4 -1.0(6)
C20 N4 C24 C23 -0.3(5)
Al1 N4 C24 C23 179.8(3)
C19 N3 C25 C26 -58.6(4)
Al1 N3 C25 C26 106.5(4)
C19 N3 C25 C30 122.8(4)
Al1 N3 C25 C30 -72.1(4)
C30 C25 C26 C27 0.1(5)
N3 C25 C26 C27 -178.6(3)
C30 C25 C26 C31 175.0(3)
N3 C25 C26 C31 -3.6(5)
C25 C26 C27 C28 1.4(5)
C31 C26 C27 C28 -173.7(3)
C26 C27 C28 C29 -1.3(6)
C27 C28 C29 C30 -0.4(6)
C28 C29 C30 C25 1.9(5)
C28 C29 C30 C34 179.9(3)
C26 C25 C30 C29 -1.7(5)
N3 C25 C30 C29 177.0(3)
C26 C25 C30 C34 -179.7(3)
N3 C25 C30 C34 -1.0(5)
C27 C26 C31 C32 60.2(4)
C25 C26 C31 C32 -114.8(4)
C27 C26 C31 C33 -64.3(4)
C25 C26 C31 C33 120.7(4)
C29 C30 C34 C35 -70.4(4)
C25 C30 C34 C35 107.6(4)
C29 C30 C34 C36 53.1(5)
C25 C30 C34 C36 -128.9(4)
C49 N5 C37 C38 -52.1(4)
C41 N5 C37 C38 67.3(4)
C45 N5 C37 C38 -171.7(3)
N5 C37 C38 C39 -179.4(3)
C37 C38 C39 C40 178.3(3)
C49 N5 C41 C42 -65.2(4)
C37 N5 C41 C42 174.1(3)
C45 N5 C41 C42 55.1(4)
N5 C41 C42 C43 -170.4(3)
C41 C42 C43 C44 -69.7(5)
C49 N5 C45 C46 172.0(3)
C41 N5 C45 C46 52.0(4)
C37 N5 C45 C46 -67.2(4)
N5 C45 C46 C47 177.8(3)
C45 C46 C47 C48 -177.3(3)
C41 N5 C49 C50 -176.6(3)
C37 N5 C49 C50 -57.3(4)
C45 N5 C49 C50 61.7(4)
N5 C49 C50 C51 176.8(3)
C49 C50 C51 C52 178.8(3)
C59 C54 C55 C56 1.5(7)
C53 C54 C55 C56 -177.9(5)
C54 C55 C56 C57 1.1(8)
C55 C56 C57 C58 -2.8(8)
C56 C57 C58 C59 2.0(8)
C57 C58 C59 C54 0.6(8)
C55 C54 C59 C58 -2.4(7)
C53 C54 C59 C58 177.0(4)
